data_7228077
loop_
_publ_author_name
'Chen, Jing-Min'
'Hou, Yi-Xuan'
'Zhou, Qian-Kun'
'Zhang, Hao'
'Liu, Dong'

_publ_section_title
;
 Regiospecific [2+2] photocycloadditions of an unsymmetrical olefin in the
 solid state based on metal-mediated assemblies
;
_journal_name_full CrystEngComm
_journal_paper_doi 10.1039/C7CE00573C
_journal_year 2017
_chemical_formula_moiety 'C24 H20 N4'
_chemical_formula_sum 'C24 H20 N4'
_chemical_formula_weight 364.44
_chemical_name_systematic
; 
 ? 
;
_space_group_IT_number 14
_symmetry_cell_setting monoclinic
_symmetry_space_group_name_Hall '-P 2yn'
_symmetry_space_group_name_H-M 'P 1 21/n 1'
_atom_sites_solution_hydrogens geom
_atom_sites_solution_primary direct
_atom_sites_solution_secondary difmap
_audit_creation_method SHELXL-97
_audit_update_record
;
2016-12-15 deposited with the CCDC.
2017-04-13 downloaded from the CCDC.
;
_cell_angle_alpha 90.00
_cell_angle_beta 96.58(3)
_cell_angle_gamma 90.00
_cell_formula_units_Z 2
_cell_length_a 9.2988(19)
_cell_length_b 10.402(2)
_cell_length_c 10.241(2)
_cell_measurement_reflns_used 18629
_cell_measurement_temperature 223(2)
_cell_measurement_theta_max 27.549
_cell_measurement_theta_min 3.048
_cell_volume 984.0(3)
_computing_cell_refinement 'Bruker SMART'
_computing_data_collection 'Bruker SMART'
_computing_data_reduction 'Bruker SAINT'
_computing_molecular_graphics 'SHELXTL and Diamond'
_computing_publication_material 'SHELXTL and PLATON (Spek, 2009)'
_computing_structure_refinement SHELXTL
_computing_structure_solution 'SHELXTL (Sheldrick, 2008)'
_diffrn_ambient_temperature 223(2)
_diffrn_measured_fraction_theta_full 0.995
_diffrn_measured_fraction_theta_max 0.995
_diffrn_measurement_device_type 'CCD area detector'
_diffrn_measurement_method 'phi and omega scans'
_diffrn_radiation_monochromator graphite
_diffrn_radiation_source 'fine-focus sealed tube'
_diffrn_radiation_type MoK\a
_diffrn_radiation_wavelength 0.71073
_diffrn_reflns_av_R_equivalents 0.0373
_diffrn_reflns_av_sigmaI/netI 0.0224
_diffrn_reflns_limit_h_max 12
_diffrn_reflns_limit_h_min -12
_diffrn_reflns_limit_k_max 13
_diffrn_reflns_limit_k_min -13
_diffrn_reflns_limit_l_max 13
_diffrn_reflns_limit_l_min -13
_diffrn_reflns_number 17540
_diffrn_reflns_theta_full 27.54
_diffrn_reflns_theta_max 27.54
_diffrn_reflns_theta_min 2.95
_diffrn_standards_decay_% 0
_diffrn_standards_interval_count 0
_diffrn_standards_interval_time 0
_diffrn_standards_number 0
_exptl_absorpt_coefficient_mu 0.075
_exptl_absorpt_correction_T_max 0.9926
_exptl_absorpt_correction_T_min 0.9911
_exptl_absorpt_correction_type multi-scan
_exptl_absorpt_process_details 'Sadabs, (Sheldrick 2001)'
_exptl_crystal_colour colorless
_exptl_crystal_density_diffrn 1.230
_exptl_crystal_density_method 'not measured'
_exptl_crystal_description block
_exptl_crystal_F_000 384
_exptl_crystal_size_max 0.12
_exptl_crystal_size_mid 0.10
_exptl_crystal_size_min 0.10
_refine_diff_density_max 0.155
_refine_diff_density_min -0.154
_refine_diff_density_rms 0.034
_refine_ls_extinction_method none
_refine_ls_goodness_of_fit_ref 1.032
_refine_ls_hydrogen_treatment constr
_refine_ls_matrix_type full
_refine_ls_number_parameters 127
_refine_ls_number_reflns 2254
_refine_ls_number_restraints 0
_refine_ls_restrained_S_all 1.032
_refine_ls_R_factor_all 0.0722
_refine_ls_R_factor_gt 0.0502
_refine_ls_shift/su_max 0.000
_refine_ls_shift/su_mean 0.000
_refine_ls_structure_factor_coef Fsqd
_refine_ls_weighting_details 'calc w=1/[\s^2^(Fo^2^)+(0.0641P)^2^+0.1916P] where P=(Fo^2^+2Fc^2^)/3'
_refine_ls_weighting_scheme calc
_refine_ls_wR_factor_gt 0.1217
_refine_ls_wR_factor_ref 0.1338
_reflns_number_gt 1658
_reflns_number_total 2254
_reflns_threshold_expression >2sigma(I)
_cod_data_source_file c7ce00573c2.cif
_cod_data_source_block 5
_cod_original_cell_volume 984.1(3)
_cod_original_sg_symbol_H-M 'P 21/n'
_cod_database_code 7228077

loop_
_symmetry_equiv_pos_as_xyz
'x, y, z'
'-x+1/2, y+1/2, -z+1/2'
'-x, -y, -z'
'x-1/2, -y-1/2, z-1/2'

loop_
_atom_site_label
_atom_site_type_symbol
_atom_site_fract_x
_atom_site_fract_y
_atom_site_fract_z
_atom_site_U_iso_or_equiv
_atom_site_adp_type
_atom_site_occupancy
_atom_site_symmetry_multiplicity
_atom_site_calc_flag
_atom_site_refinement_flags
N1 N 0.86882(17) 0.58529(18) 0.85026(18) 0.0789(5) Uani 1 1 d .
N2 N 0.7090(2) 0.20623(15) 0.16592(16) 0.0755(5) Uani 1 1 d .
C1 C 0.8028(2) 0.5252(2) 0.9401(2) 0.0772(6) Uani 1 1 d .
H1 H 0.8462 0.5274 1.0276 0.093 Uiso 1 1 calc R
C2 C 0.6748(2) 0.45966(19) 0.91365(16) 0.0651(5) Uani 1 1 d .
H2 H 0.6321 0.4183 0.9812 0.078 Uiso 1 1 calc R
C3 C 0.61029(16) 0.45589(16) 0.78546(14) 0.0510(4) Uani 1 1 d .
H3 H 0.5225 0.4116 0.7646 0.061 Uiso 1 1 calc R
C4 C 0.67524(14) 0.51750(14) 0.68774(13) 0.0411(3) Uani 1 1 d .
C5 C 0.80403(17) 0.58004(17) 0.72758(18) 0.0588(4) Uani 1 1 d .
H5 H 0.8497 0.6224 0.6625 0.071 Uiso 1 1 calc R
C6 C 0.61030(14) 0.52387(13) 0.54705(12) 0.0388(3) Uani 1 1 d .
H6 H 0.6830 0.5555 0.4913 0.047 Uiso 1 1 calc R
C7 C 0.53624(14) 0.40096(13) 0.48599(12) 0.0383(3) Uani 1 1 d .
H7 H 0.5256 0.3378 0.5566 0.046 Uiso 1 1 calc R
C8 C 0.59998(15) 0.33500(13) 0.37511(12) 0.0402(3) Uani 1 1 d .
C9 C 0.52173(18) 0.23995(15) 0.30363(16) 0.0550(4) Uani 1 1 d .
H9 H 0.4295 0.2164 0.3245 0.066 Uiso 1 1 calc R
C10 C 0.5800(2) 0.18041(17) 0.20204(18) 0.0684(5) Uani 1 1 d .
H10 H 0.5241 0.1168 0.1548 0.082 Uiso 1 1 calc R
C11 C 0.7829(2) 0.29628(18) 0.2342(2) 0.0703(5) Uani 1 1 d .
H11 H 0.8748 0.3175 0.2108 0.084 Uiso 1 1 calc R
C12 C 0.73442(17) 0.36190(16) 0.33839(17) 0.0552(4) Uani 1 1 d .
H12 H 0.7932 0.4246 0.3839 0.066 Uiso 1 1 calc R

loop_
_atom_site_aniso_label
_atom_site_aniso_U_11
_atom_site_aniso_U_22
_atom_site_aniso_U_33
_atom_site_aniso_U_23
_atom_site_aniso_U_13
_atom_site_aniso_U_12
N1 0.0618(9) 0.0928(13) 0.0767(11) -0.0205(10) -0.0151(8) -0.0137(9)
N2 0.0996(12) 0.0616(9) 0.0714(10) -0.0167(8) 0.0359(9) 0.0098(9)
C1 0.0773(13) 0.0943(15) 0.0536(11) -0.0154(10) -0.0199(9) 0.0019(11)
C2 0.0745(11) 0.0780(12) 0.0415(9) 0.0014(8) 0.0001(8) 0.0021(9)
C3 0.0490(8) 0.0614(9) 0.0413(8) -0.0014(7) 0.0002(6) -0.0059(7)
C4 0.0388(7) 0.0439(7) 0.0408(7) -0.0077(6) 0.0051(5) -0.0002(6)
C5 0.0472(8) 0.0635(10) 0.0652(10) -0.0114(8) 0.0050(7) -0.0093(7)
C6 0.0439(7) 0.0399(7) 0.0346(7) -0.0025(5) 0.0132(5) -0.0074(6)
C7 0.0486(8) 0.0364(7) 0.0309(6) 0.0012(5) 0.0091(5) -0.0055(6)
C8 0.0513(8) 0.0346(6) 0.0350(6) 0.0021(5) 0.0072(6) 0.0047(6)
C9 0.0644(9) 0.0450(8) 0.0575(9) -0.0109(7) 0.0152(7) -0.0025(7)
C10 0.0897(13) 0.0511(9) 0.0654(11) -0.0215(8) 0.0138(9) -0.0003(9)
C11 0.0719(12) 0.0623(11) 0.0834(13) -0.0112(10) 0.0381(10) 0.0061(9)
C12 0.0535(9) 0.0500(9) 0.0641(10) -0.0099(7) 0.0150(7) 0.0027(7)

loop_
_atom_type_symbol
_atom_type_description
_atom_type_scat_dispersion_real
_atom_type_scat_dispersion_imag
_atom_type_scat_source
C C 0.0033 0.0016 'International Tables Vol C Tables 4.2.6.8 and 6.1.1.4'
H H 0.0000 0.0000 'International Tables Vol C Tables 4.2.6.8 and 6.1.1.4'
N N 0.0061 0.0033 'International Tables Vol C Tables 4.2.6.8 and 6.1.1.4'

loop_
_geom_angle_atom_site_label_1
_geom_angle_atom_site_label_2
_geom_angle_atom_site_label_3
_geom_angle
_geom_angle_site_symmetry_1
_geom_angle_site_symmetry_3
C1 N1 C5 116.22(16) . .
C11 N2 C10 115.55(15) . .
N1 C1 C2 124.08(17) . .
N1 C1 H1 118.0 . .
C2 C1 H1 118.0 . .
C1 C2 C3 118.35(17) . .
C1 C2 H2 120.8 . .
C3 C2 H2 120.8 . .
C2 C3 C4 119.76(15) . .
C2 C3 H3 120.1 . .
C4 C3 H3 120.1 . .
C5 C4 C3 116.07(14) . .
C5 C4 C6 120.19(14) . .
C3 C4 C6 123.68(12) . .
N1 C5 C4 125.52(17) . .
N1 C5 H5 117.2 . .
C4 C5 H5 117.2 . .
C4 C6 C7 117.58(11) . .
C4 C6 C7 118.18(11) . 3_666
C7 C6 C7 89.39(10) . 3_666
C4 C6 H6 110.0 . .
C7 C6 H6 110.0 . .
C7 C6 H6 110.0 3_666 .
C8 C7 C6 119.03(11) . .
C8 C7 C6 118.06(11) . 3_666
C6 C7 C6 90.61(10) . 3_666
C8 C7 H7 109.2 . .
C6 C7 H7 109.2 . .
C6 C7 H7 109.2 3_666 .
C12 C8 C9 116.07(13) . .
C12 C8 C7 124.23(13) . .
C9 C8 C7 119.69(13) . .
C10 C9 C8 119.52(16) . .
C10 C9 H9 120.2 . .
C8 C9 H9 120.2 . .
N2 C10 C9 124.67(17) . .
N2 C10 H10 117.7 . .
C9 C10 H10 117.7 . .
N2 C11 C12 124.36(17) . .
N2 C11 H11 117.8 . .
C12 C11 H11 117.8 . .
C8 C12 C11 119.81(16) . .
C8 C12 H12 120.1 . .
C11 C12 H12 120.1 . .

loop_
_geom_bond_atom_site_label_1
_geom_bond_atom_site_label_2
_geom_bond_distance
_geom_bond_site_symmetry_2
N1 C1 1.320(3) .
N1 C5 1.331(2) .
N2 C11 1.315(2) .
N2 C10 1.323(3) .
C1 C2 1.371(3) .
C1 H1 0.9400 .
C2 C3 1.380(2) .
C2 H2 0.9400 .
C3 C4 1.384(2) .
C3 H3 0.9400 .
C4 C5 1.383(2) .
C4 C6 1.4985(19) .
C5 H5 0.9400 .
C6 C7 1.5495(18) .
C6 C7 1.5738(19) 3_666
C6 H6 0.9900 .
C7 C8 1.5052(18) .
C7 C6 1.5738(19) 3_666
C7 H7 0.9900 .
C8 C12 1.375(2) .
C8 C9 1.386(2) .
C9 C10 1.374(2) .
C9 H9 0.9400 .
C10 H10 0.9400 .
C11 C12 1.385(2) .
C11 H11 0.9400 .
C12 H12 0.9400 .
